data_2006778
loop_
_publ_author_name
'Kaftory, Menahem'
'Botoshansky, Mark'
'Daub, J\"org'
'Mirlach, Albert'

_publ_section_title
;
 1-Cyano-2-<i>p</i>-bromophenylazulene and 2-Azulenylmethyl
 2-Anthraquinoate
;
_journal_issue 12
_journal_name_full 'Acta Crystallographica Section C'
_journal_page_first 1907
_journal_page_last 1909
_journal_paper_doi 10.1107/S0108270197009839
_journal_volume 53
_journal_year 1997
_chemical_formula_sum 'C17 H10 Br N'
_chemical_formula_weight 308.17
_chemical_name_common 1-cyano-2-p-bromophenyl-1,8a-azulene
_chemical_name_systematic
;
 1-cyano-2-p-bromophenyl-1,8a-azulene
;
_space_group_IT_number 14
_symmetry_cell_setting monoclinic
_symmetry_space_group_name_Hall '-P 2yn'
_symmetry_space_group_name_H-M 'P 1 21/n 1'
_audit_creation_method SHELXL
_cell_angle_alpha 90.00
_cell_angle_beta 92.900(10)
_cell_angle_gamma 90.00
_cell_formula_units_Z 4
_cell_length_a 8.910(2)
_cell_length_b 3.973(4)
_cell_length_c 37.261(2)
_cell_measurement_reflns_used 21
_cell_measurement_temperature 293(2)
_cell_measurement_theta_max 52.9
_cell_measurement_theta_min 41.9
_cell_volume 1317.3(14)
_computing_molecular_graphics 'ORTEPII (Johnson, 1976); TEXSAN (Molecular Structure Corporation, 1985)'
_computing_publication_material WORD6.0
_computing_structure_refinement 'SHELXL93 (Sheldrick, 1993)'
_computing_structure_solution 'SHELXS86 (Sheldrick, 1990)'
_diffrn_ambient_temperature 293(2)
_diffrn_measurement_device 'Rigaku AFC-6S diffractometer'
_diffrn_measurement_method \w/2\q
_diffrn_radiation_monochromator graphite
_diffrn_radiation_source 'fine-focus sealed tube'
_diffrn_radiation_type CuK\a
_diffrn_radiation_wavelength 1.54178
_diffrn_reflns_av_R_equivalents 0.0000
_diffrn_reflns_av_sigmaI/netI 2.4693
_diffrn_reflns_limit_h_max 11
_diffrn_reflns_limit_h_min 0
_diffrn_reflns_limit_k_max 4
_diffrn_reflns_limit_k_min 0
_diffrn_reflns_limit_l_max 46
_diffrn_reflns_limit_l_min -47
_diffrn_reflns_number 2718
_diffrn_reflns_theta_max 77.60
_diffrn_reflns_theta_min 2.37
_diffrn_standards_decay_% 0.9
_diffrn_standards_interval_count '200 reflection'
_diffrn_standards_number 3
_exptl_absorpt_coefficient_mu 4.102
_exptl_absorpt_correction_T_max 0.664
_exptl_absorpt_correction_T_min 0.555
_exptl_absorpt_correction_type '\y scan (TEXSAN; Molecular Structure Corporation, 1985)'
_exptl_crystal_colour 'Deep violet'
_exptl_crystal_density_diffrn 1.554
_exptl_crystal_density_meas ?
_exptl_crystal_description needle
_exptl_crystal_F_000 616
_exptl_crystal_size_max 0.45
_exptl_crystal_size_mid 0.20
_exptl_crystal_size_min 0.10
_refine_diff_density_max 0.290
_refine_diff_density_min -0.759
_refine_ls_extinction_coef 0.0023(3)
_refine_ls_extinction_method SHELXL
_refine_ls_goodness_of_fit_all 1.141
_refine_ls_goodness_of_fit_obs 1.191
_refine_ls_hydrogen_treatment refall
_refine_ls_matrix_type full
_refine_ls_number_parameters 213
_refine_ls_number_reflns 2718
_refine_ls_number_restraints 0
_refine_ls_restrained_S_all 1.141
_refine_ls_restrained_S_obs 1.191
_refine_ls_R_factor_all 0.0579
_refine_ls_R_factor_obs .0376
_refine_ls_shift/esd_max -0.012
_refine_ls_shift/esd_mean 0.002
_refine_ls_structure_factor_coef Fsqd
_refine_ls_weighting_details 'w = 1/[\s^2^(Fo^2^)+(0.0502P)^2^+0.4972P] where P=(Fo^2^+2Fc^2^)/3'
_refine_ls_weighting_scheme calc
_refine_ls_wR_factor_all 0.1215
_refine_ls_wR_factor_obs .1088
_reflns_number_observed 2058
_reflns_number_total 2718
_reflns_observed_criterion >2sigma(I)
_cod_data_source_file bs1032.cif
_cod_data_source_block I
_cod_depositor_comments
;
The following automatic conversions were performed:
'_symmetry_cell_setting' value 'Monoclinic' changed to 'monoclinic'
according to '/home/saulius/struct/CIF-dictionaries/cif_core.dic'
dictionary named 'cif_core.dic' version 2.4.1 from 2010-06-29.

Automatic conversion script
Id: cif_fix_enum 1527 2010-12-29 10:47:43Z saulius 

The following automatic conversions were performed:

'_symmetry_cell_setting' value 'Monoclinic' changed to 'monoclinic'
according to /home/saulius/struct/CIF-dictionaries/cif_core.dic
dictionary named 'cif_core.dic' version 2.4.1 from 2010-06-29.

Automatic conversion script
Id: cif_fix_values 1715 2011-07-08 13:25:40Z adriana 

The following automatic conversions were performed:

'_exptl_crystal_density_meas' value 'none' was changed to '?' - the
value is perceived as not measured.

Automatic conversion script
Id: cif_fix_values 3008 2015-01-20 13:52:24Z robertas 

The following automatic conversions were performed:

'_refine_ls_weighting_scheme' value 'calc w =
1/[\s^2^(Fo^2^)+(0.0502P)^2^+0.4972P] where P=(Fo^2^+2Fc^2^)/3' was
changed to 'calc'. New tag '_refine_ls_weighting_details' was
created. The value of the new tag was set to 'w =
1/[\s^2^(Fo^2^)+(0.0502P)^2^+0.4972P] where P=(Fo^2^+2Fc^2^)/3'.

Automatic conversion script
Id: cif_fix_values 3143 2015-03-26 13:38:13Z robertas 
;
_cod_original_sg_symbol_H-M 'P 21/n'
_cod_database_code 2006778

loop_
_symmetry_equiv_pos_as_xyz
'x, y, z'
'-x+1/2, y+1/2, -z+1/2'
'-x, -y, -z'
'x-1/2, -y-1/2, z-1/2'

loop_
_atom_site_aniso_label
_atom_site_aniso_U_11
_atom_site_aniso_U_22
_atom_site_aniso_U_33
_atom_site_aniso_U_12
_atom_site_aniso_U_13
_atom_site_aniso_U_23
Br .1145(4) .0735(3) .1051(4) -.0101(2) -.0585(3) -.0009(2)
N1 .0705(15) .105(2) .0663(14) -.027(2) .0084(12) .011(2)
C1 .0437(11) .0525(14) .0515(12) -.0039(10) .0057(9) .0018(11)
C2 .0500(12) .0478(13) .0503(12) -.0010(10) .0035(10) .0011(11)
C3 .0513(12) .056(2) .0559(14) -.0023(11) .0126(11) .0046(12)
C3a .0448(11) .0480(13) .0628(14) .0002(10) .0079(10) .0022(12)
C4 .0520(13) .060(2) .074(2) -.0016(12) .0136(13) .0070(14)
C5 .0457(13) .066(2) .095(2) -.0095(13) .0041(14) .002(2)
C6 .0526(14) .073(2) .091(2) -.0093(14) -.0120(15) .000(2)
C7 .063(2) .073(2) .066(2) .0006(15) -.0111(13) -.003(2)
C8 .0527(13) .069(2) .0563(14) -.0040(13) .0011(11) .0022(13)
C8a .0436(11) .0513(14) .0535(12) -.0020(10) .0039(9) .0017(11)
C9 .0565(13) .0456(13) .0474(12) -.0033(11) .0003(10) .0026(10)
C10 .073(2) .056(2) .0519(13) .0048(14) .0052(12) .0000(12)
C11 .093(2) .058(2) .0503(14) .002(2) -.0078(14) -.0023(13)
C12 .081(2) .051(2) .063(2) -.0079(14) -.0215(14) .0098(13)
C13 .0600(15) .059(2) .068(2) -.0049(13) -.0067(13) .0079(13)
C14 .0562(13) .058(2) .0523(14) -.0027(12) .0020(11) .0004(12)
C15 .0514(12) .072(2) .0509(13) -.0121(13) .0021(10) .0047(13)

loop_
_atom_site_label
_atom_site_fract_x
_atom_site_fract_y
_atom_site_fract_z
_atom_site_U_iso_or_equiv
_atom_site_thermal_displace_type
_atom_site_calc_flag
_atom_site_refinement_flags
_atom_site_occupancy
_atom_site_disorder_group
_atom_site_type_symbol
Br .41335(5) .34379(11) .270260(10) .0999(2) Uani d . 1 . Br
N1 .7619(3) .4679(9) .44914(7) .0803(8) Uani d . 1 . N
C1 .9554(3) .7311(7) .40931(7) .0491(5) Uani d . 1 . C
C2 .9485(3) .7490(7) .37129(7) .0493(5) Uani d . 1 . C
C3 1.0828(3) .8903(7) .36077(7) .0542(6) Uani d . 1 . C
C3a 1.1740(3) .9701(7) .39107(7) .0517(6) Uani d . 1 . C
C4 1.3130(3) 1.1301(8) .39117(9) .0617(7) Uani d . 1 . C
C5 1.4090(3) 1.2185(9) .41989(10) .0688(8) Uani d . 1 . C
C6 1.3911(3) 1.1699(9) .45603(10) .0726(9) Uani d . 1 . C
C7 1.2741(3) 1.0272(10) .47336(9) .0679(7) Uani d . 1 . C
C8 1.1413(3) .8878(8) .45858(8) .0595(7) Uani d . 1 . C
C8a 1.0939(3) .8655(7) .42279(7) .0494(5) Uani d . 1 . C
C9 .8205(3) .6511(6) .34735(6) .0499(5) Uani d . 1 . C
C10 .8429(4) .4965(8) .31441(7) .0601(6) Uani d . 1 . C
C11 .7229(4) .4025(8) .29171(8) .0674(8) Uani d . 1 . C
C12 .5791(4) .4725(8) .30128(8) .0660(7) Uani d . 1 . C
C13 .5525(3) .6277(8) .33341(8) .0627(7) Uani d . 1 . C
C14 .6732(3) .7139(8) .35634(7) .0554(6) Uani d . 1 . C
C15 .8473(3) .5846(8) .43102(7) .0580(7) Uani d . 1 . C
H3 1.104(3) .936(8) .3355(8) .057(8) Uiso d . 1 . H
H4 1.343(4) 1.181(10) .3680(11) .086(11) Uiso d . 1 . H
H5 1.494(4) 1.323(10) .4142(10) .088(11) Uiso d . 1 . H
H6 1.473(4) 1.250(10) .4713(9) .077(10) Uiso d . 1 . H
H7 1.282(4) 1.028(11) .4983(10) .081(10) Uiso d . 1 . H
H8 1.077(3) .818(8) .4750(8) .065(9) Uiso d . 1 . H
H10 .943(3) .448(9) .3076(8) .062(8) Uiso d . 1 . H
H11 .740(4) .308(10) .2686(10) .083(11) Uiso d . 1 . H
H13 .454(4) .675(10) .3390(10) .089(12) Uiso d . 1 . H
H14 .651(3) .825(8) .3782(9) .064(9) Uiso d . 1 . H

loop_
_atom_type_symbol
_atom_type_description
_atom_type_scat_dispersion_real
_atom_type_scat_dispersion_imag
_atom_type_scat_source
Br Br -0.6763 1.2805 'International Tables Vol C Tables 4.2.6.8 and 6.1.1.4'
N N 0.0311 0.0180 'International Tables Vol C Tables 4.2.6.8 and 6.1.1.4'
C C 0.0181 0.0091 'International Tables Vol C Tables 4.2.6.8 and 6.1.1.4'
H H 0.0000 0.0000 'International Tables Vol C Tables 4.2.6.8 and 6.1.1.4'

loop_
_geom_angle_atom_site_label_1
_geom_angle_atom_site_label_2
_geom_angle_atom_site_label_3
_geom_angle
C8a C1 C15 124.0(2)
C8a C1 C2 109.2(2)
C15 C1 C2 126.6(2)
C3 C2 C1 107.8(2)
C3 C2 C9 126.0(2)
C1 C2 C9 126.1(2)
C3a C3 C2 109.7(2)
C3a C3 H3 126.9(17)
C2 C3 H3 123.3(17)
C4 C3a C3 126.1(3)
C4 C3a C8a 126.5(3)
C3 C3a C8a 107.4(2)
C5 C4 C3a 129.4(3)
C5 C4 H4 118.(2)
C3a C4 H4 113.(2)
C6 C5 C4 128.6(3)
C6 C5 H5 116.(3)
C4 C5 H5 116.(3)
C7 C6 C5 130.1(3)
C7 C6 H6 116.(2)
C5 C6 H6 114.(2)
C6 C7 C8 128.8(3)
C6 C7 H7 116.(2)
C8 C7 H7 115.(2)
C8a C8 C7 128.2(3)
C8a C8 H8 117.(2)
C7 C8 H8 114.(2)
C8 C8a C1 125.9(2)
C8 C8a C3a 128.3(2)
C1 C8a C3a 105.8(2)
C14 C9 C10 117.9(3)
C14 C9 C2 121.3(2)
C10 C9 C2 120.8(2)
C11 C10 C9 121.1(3)
C11 C10 H10 118.9(19)
C9 C10 H10 119.9(19)
C12 C11 C10 119.3(3)
C12 C11 H11 120.(2)
C10 C11 H11 120.(2)
C11 C12 C13 121.3(3)
C11 C12 Br 119.6(2)
C13 C12 Br 119.1(2)
C12 C13 C14 119.0(3)
C12 C13 H13 119.(2)
C14 C13 H13 122.(2)
C13 C14 C9 121.3(3)
C13 C14 H14 117.1(19)
C9 C14 H14 121.5(19)
N1 C15 C1 178.6(3)

loop_
_geom_bond_atom_site_label_1
_geom_bond_atom_site_label_2
_geom_bond_site_symmetry_2
_geom_bond_distance
_geom_bond_publ_flag
Br C12 . 1.899(3) ?
N1 C15 . 1.141(3) ?
C1 C8a . 1.413(3) ?
C1 C15 . 1.414(4) ?
C1 C2 . 1.416(3) ?
C2 C3 . 1.396(3) ?
C2 C9 . 1.464(3) ?
C3 C3a . 1.394(4) ?
C3 H3 . .99(3) ?
C3a C4 . 1.392(4) ?
C3a C8a . 1.471(3) ?
C4 C5 . 1.381(5) ?
C4 H4 . .94(4) ?
C5 C6 . 1.377(5) ?
C5 H5 . .90(4) ?
C6 C7 . 1.376(5) ?
C6 H6 . .96(4) ?
C7 C8 . 1.394(4) ?
C7 H7 . .93(4) ?
C8 C8a . 1.381(4) ?
C8 H8 . .91(3) ?
C9 C14 . 1.394(4) ?
C9 C10 . 1.396(4) ?
C10 C11 . 1.381(4) ?
C10 H10 . .96(3) ?
C11 C12 . 1.376(5) ?
C11 H11 . .96(4) ?
C12 C13 . 1.378(4) ?
C13 C14 . 1.383(4) ?
C13 H13 . .93(4) ?
C14 H14 . .96(3) ?

loop_
_geom_torsion_atom_site_label_1
_geom_torsion_atom_site_label_2
_geom_torsion_atom_site_label_3
_geom_torsion_atom_site_label_4
_geom_torsion
C8a C1 C2 C3 0.7(3)
C15 C1 C2 C3 -175.6(3)
C8a C1 C2 C9 -176.8(2)
C15 C1 C2 C9 7.0(5)
C1 C2 C3 C3a -1.3(3)
C9 C2 C3 C3a 176.2(3)
C2 C3 C3a C4 -176.6(3)
C2 C3 C3a C8a 1.4(3)
C3 C3a C4 C5 179.6(3)
C8a C3a C4 C5 2.1(5)
C3a C4 C5 C6 0.0(6)
C4 C5 C6 C7 -1.1(7)
C5 C6 C7 C8 0.9(7)
C6 C7 C8 C8a -1.4(6)
C7 C8 C8a C1 -177.7(3)
C7 C8 C8a C3a 2.8(5)
C15 C1 C8a C8 -3.0(5)
C2 C1 C8a C8 -179.4(3)
C15 C1 C8a C3a 176.5(3)
C2 C1 C8a C3a 0.1(3)
C4 C3a C8a C8 -3.4(5)
C3 C3a C8a C8 178.6(3)
C4 C3a C8a C1 177.0(3)
C3 C3a C8a C1 -0.9(3)
C3 C2 C9 C14 -139.0(3)
C1 C2 C9 C14 38.0(4)
C3 C2 C9 C10 39.9(4)
C1 C2 C9 C10 -143.0(3)
C14 C9 C10 C11 -1.2(4)
C2 C9 C10 C11 179.8(3)
C9 C10 C11 C12 2.1(5)
C10 C11 C12 C13 -1.5(5)
C10 C11 C12 Br -179.9(2)
C11 C12 C13 C14 0.0(5)
Br C12 C13 C14 178.5(2)
C12 C13 C14 C9 0.9(4)
C10 C9 C14 C13 -0.3(4)
C2 C9 C14 C13 178.7(3)

loop_
_cod_related_entry_id
_cod_related_entry_database
_cod_related_entry_code
1 ChemSpider 21137375
